data_1560927
loop_
_publ_author_name
'Cramer, Alisha J.'
'Cole, Jacqueline M.'

_publ_section_title
;
 Host-guest prospects of neodymium and gadolinium ultraphosphate
 frameworks for nuclear waste storage: Multi-temperature topological
 analysis of nanoporous cages in RP5O14
;
_journal_name_full 'Journal of Solid State Chemistry'
_journal_page_first 250
_journal_page_last 257
_journal_paper_doi 10.1016/j.jssc.2018.07.020
_journal_volume 266
_journal_year 2018
_chemical_formula_sum 'Gd O14 P5'
_chemical_formula_weight 536.10
_space_group_IT_number 14
_space_group_name_Hall '-P 2ybc'
_space_group_name_H-M_alt 'P 1 21/c 1'
_symmetry_cell_setting monoclinic
_symmetry_space_group_name_H-M 'P 1 21/c 1'
_atom_sites_solution_hydrogens none
_atom_sites_solution_primary direct
_atom_sites_solution_secondary difmap
_audit_creation_method SHELXL-97
_cell_angle_alpha 90.00
_cell_angle_beta 90.00(3)
_cell_angle_gamma 90.00
_cell_formula_units_Z 4
_cell_length_a 8.7890(18)
_cell_length_b 8.9110(18)
_cell_length_c 12.860(3)
_cell_measurement_reflns_used 512
_cell_measurement_temperature 470(2)
_cell_measurement_theta_max 28.28
_cell_measurement_theta_min 2.0
_cell_volume 1007.2(4)
_computing_cell_refinement
;
Rigaku CrystalClear-SM Expert 2.0
;
_computing_data_collection 'Rigaku CrystalClear-SM Expert 2.0'
_computing_data_reduction
;
Rigaku CrystalClear-SM Expert 2.0
;
_computing_molecular_graphics
;
SHELXTL-PLUS (Sheldrick, 1995)
;
_computing_publication_material 'SHELXL-97 (Sheldrick, 1997)'
_computing_structure_refinement 'SHELXL-97 (Sheldrick, 1997)'
_computing_structure_solution 'SHELXS-97 (Sheldrick, 1990)'
_diffrn_ambient_temperature 470(2)
_diffrn_measured_fraction_theta_full 0.819
_diffrn_measured_fraction_theta_max 0.819
_diffrn_measurement_device_type 'Rigaku Saturn 724+ CCD'
_diffrn_measurement_method '\w scans'
_diffrn_radiation_monochromator graphite
_diffrn_radiation_source 'fine-focus sealed tube'
_diffrn_radiation_type MoK\a
_diffrn_radiation_wavelength 0.71073
_diffrn_reflns_av_R_equivalents 0.0477
_diffrn_reflns_av_sigmaI/netI 0.0279
_diffrn_reflns_limit_h_max 11
_diffrn_reflns_limit_h_min -7
_diffrn_reflns_limit_k_max 6
_diffrn_reflns_limit_k_min -12
_diffrn_reflns_limit_l_max 17
_diffrn_reflns_limit_l_min -17
_diffrn_reflns_number 4094
_diffrn_reflns_theta_full 30.86
_diffrn_reflns_theta_max 30.86
_diffrn_reflns_theta_min 2.29
_diffrn_standards_decay_% 0
_diffrn_standards_interval_count 0
_diffrn_standards_interval_time 0
_diffrn_standards_number 0
_exptl_absorpt_coefficient_mu 7.468
_exptl_absorpt_correction_T_max 0.105
_exptl_absorpt_correction_T_min 0.069
_exptl_absorpt_correction_type empirical
_exptl_absorpt_process_details
;
T. Higashi, ABSCOR, empirical absorption correction
;
_exptl_crystal_colour colourless
_exptl_crystal_density_diffrn 3.535
_exptl_crystal_density_method 'not measured'
_exptl_crystal_description block
_exptl_crystal_F_000 1004
_exptl_crystal_size_max 0.4
_exptl_crystal_size_mid 0.4
_exptl_crystal_size_min 0.3
_refine_diff_density_max 2.193
_refine_diff_density_min -1.384
_refine_diff_density_rms 0.248
_refine_ls_extinction_coef 0.0163(8)
_refine_ls_extinction_expression Fc^*^=kFc[1+0.001xFc^2^\l^3^/sin(2\q)]^-1/4^
_refine_ls_extinction_method SHELXL
_refine_ls_goodness_of_fit_ref 1.078
_refine_ls_hydrogen_treatment none
_refine_ls_matrix_type full
_refine_ls_number_parameters 183
_refine_ls_number_reflns 2600
_refine_ls_number_restraints 0
_refine_ls_restrained_S_all 1.078
_refine_ls_R_factor_all 0.0330
_refine_ls_R_factor_gt 0.0325
_refine_ls_shift/su_max 0.000
_refine_ls_shift/su_mean 0.000
_refine_ls_structure_factor_coef Fsqd
_refine_ls_weighting_details 'calc w=1/[\s^2^(Fo^2^)+(0.0607P)^2^+1.7226P] where P=(Fo^2^+2Fc^2^)/3'
_refine_ls_weighting_scheme calc
_refine_ls_wR_factor_gt 0.0861
_refine_ls_wR_factor_ref 0.0868
_reflns_number_gt 2543
_reflns_number_total 2600
_reflns_threshold_expression >2sigma(I)
_cod_data_source_file 2gd470i2-3bmono.cif
_cod_data_source_block 2gd470i2-3b
_cod_original_sg_symbol_H-M P2(1)/c
_cod_database_code 1560927

loop_
_symmetry_equiv_pos_as_xyz
'x, y, z'
'-x, y+1/2, -z+1/2'
'-x, -y, -z'
'x, -y-1/2, z-1/2'

loop_
_atom_site_label
_atom_site_type_symbol
_atom_site_fract_x
_atom_site_fract_y
_atom_site_fract_z
_atom_site_U_iso_or_equiv
_atom_site_adp_type
_atom_site_occupancy
_atom_site_symmetry_multiplicity
_atom_site_calc_flag
_atom_site_refinement_flags
_atom_site_disorder_assembly
_atom_site_disorder_group
Gd1 Gd 0.222984(19) 0.189816(18) -0.00007(3) 0.01054(11) Uani 1 1 d . . .
P1 P -0.2624(4) 0.45204(17) -0.16525(13) 0.0113(5) Uani 1 1 d . . .
P2 P -0.2645(4) 0.45009(17) 0.16456(13) 0.0113(5) Uani 1 1 d . . .
P3 P -0.18531(12) 0.24501(10) -0.00123(17) 0.01100(19) Uani 1 1 d . . .
P4 P -0.0018(4) -0.0018(3) -0.20195(8) 0.0123(2) Uani 1 1 d . . .
P5 P -0.4996(4) 0.5021(3) -0.32773(8) 0.01107(19) Uani 1 1 d . . .
O1 O -0.2103(4) 0.0819(4) -0.0003(4) 0.0242(8) Uani 1 1 d . . .
O2 O -0.0306(4) 0.3118(3) -0.0007(5) 0.0192(7) Uani 1 1 d . . .
O3 O -0.2816(16) 0.3117(4) -0.0915(4) 0.0156(12) Uani 1 1 d . . .
O4 O -0.2874(15) 0.3119(5) 0.0965(4) 0.0206(14) Uani 1 1 d . . .
O5 O -0.3795(11) 0.4185(7) -0.2514(4) 0.0269(16) Uani 1 1 d . . .
O6 O 0.0921(7) 0.1149(5) -0.1500(3) 0.0148(11) Uani 1 1 d . . .
O7 O 0.2791(12) 0.4027(5) 0.1128(4) 0.0195(11) Uani 1 1 d . . .
O8 O -0.1157(9) 0.4142(7) -0.2230(5) 0.0224(13) Uani 1 1 d . . .
O9 O 0.2662(12) 0.4073(7) -0.1130(5) 0.0292(14) Uani 1 1 d . . .
O10 O -0.3933(8) 0.4179(8) 0.2438(4) 0.0198(12) Uani 1 1 d . . .
O11 O -0.1030(9) 0.4146(8) 0.2143(5) 0.0273(15) Uani 1 1 d . . .
O12 O 0.4226(9) 0.1174(7) 0.1194(4) 0.0220(14) Uani 1 1 d . . .
O13 O 0.4151(8) 0.1207(6) -0.1143(4) 0.0187(12) Uani 1 1 d . . .
O14 O -0.0820(10) -0.1187(9) -0.1467(4) 0.0320(17) Uani 1 1 d . . .

loop_
_atom_site_aniso_label
_atom_site_aniso_U_11
_atom_site_aniso_U_22
_atom_site_aniso_U_33
_atom_site_aniso_U_23
_atom_site_aniso_U_13
_atom_site_aniso_U_12
Gd1 0.01022(16) 0.00992(14) 0.01148(14) 0.00050(11) 0.0007(7) 0.00010(5)
P1 0.0117(16) 0.0118(6) 0.0105(6) 0.0020(5) -0.0023(10) -0.0020(7)
P2 0.0104(15) 0.0107(6) 0.0128(6) 0.0012(5) -0.0010(10) 0.0018(7)
P3 0.0126(4) 0.0084(4) 0.0120(4) 0.0043(7) 0.0040(11) 0.0014(3)
P4 0.0100(4) 0.0156(4) 0.0114(4) -0.0064(7) -0.0006(12) 0.0004(3)
P5 0.0087(4) 0.0136(4) 0.0109(4) -0.0026(8) -0.0035(12) -0.0002(3)
O1 0.0282(19) 0.0146(15) 0.0299(18) 0.010(2) -0.006(6) -0.0014(12)
O2 0.0133(16) 0.0192(14) 0.0251(17) 0.000(2) 0.006(6) 0.0007(9)
O3 0.020(3) 0.0124(19) 0.015(2) 0.0049(13) -0.004(4) 0.002(2)
O4 0.011(3) 0.035(3) 0.015(2) -0.0091(16) 0.007(4) -0.013(3)
O5 0.043(4) 0.017(2) 0.021(3) -0.0005(19) -0.011(3) 0.010(3)
O6 0.017(3) 0.0120(17) 0.015(2) -0.0065(16) -0.007(2) -0.011(2)
O7 0.032(3) 0.0047(15) 0.0221(19) -0.0066(15) -0.004(3) -0.002(3)
O8 0.020(3) 0.022(2) 0.025(2) 0.003(2) 0.012(2) 0.004(3)
O9 0.024(3) 0.030(2) 0.034(2) 0.013(2) 0.003(3) 0.004(3)
O10 0.015(3) 0.024(2) 0.021(2) 0.0031(19) 0.016(2) -0.004(2)
O11 0.019(3) 0.026(3) 0.037(3) -0.016(3) -0.013(3) 0.011(3)
O12 0.020(3) 0.026(2) 0.020(2) 0.005(2) -0.012(3) 0.001(3)
O13 0.011(3) 0.021(2) 0.024(3) -0.0042(19) 0.004(2) 0.006(3)
O14 0.028(4) 0.049(4) 0.020(3) 0.007(2) 0.000(3) 0.012(3)

loop_
_atom_type_symbol
_atom_type_description
_atom_type_scat_dispersion_real
_atom_type_scat_dispersion_imag
_atom_type_scat_source
O O 0.0106 0.0060 'International Tables Vol C Tables 4.2.6.8 and 6.1.1.4'
P P 0.1023 0.0942 'International Tables Vol C Tables 4.2.6.8 and 6.1.1.4'
Gd Gd -0.1653 3.9035 'International Tables Vol C Tables 4.2.6.8 and 6.1.1.4'

loop_
_geom_angle_atom_site_label_1
_geom_angle_atom_site_label_2
_geom_angle_atom_site_label_3
_geom_angle
_geom_angle_site_symmetry_1
_geom_angle_site_symmetry_3
O13 Gd1 O6 76.1(2) . .
O13 Gd1 O14 145.3(3) . 3
O6 Gd1 O14 109.02(15) . 3
O13 Gd1 O12 78.69(12) . .
O6 Gd1 O12 143.4(2) . .
O14 Gd1 O12 78.5(3) 3 .
O13 Gd1 O1 76.68(18) . 3
O6 Gd1 O1 72.19(17) . 3
O14 Gd1 O1 72.8(2) 3 3
O12 Gd1 O1 76.45(18) . 3
O13 Gd1 O7 115.9(3) . .
O6 Gd1 O7 144.2(2) . .
O14 Gd1 O7 80.7(3) 3 .
O12 Gd1 O7 71.5(3) . .
O1 Gd1 O7 141.73(17) 3 .
O13 Gd1 O9 73.9(3) . .
O6 Gd1 O9 79.3(2) . .
O14 Gd1 O9 140.6(3) 3 .
O12 Gd1 O9 118.4(3) . .
O1 Gd1 O9 142.9(2) 3 .
O7 Gd1 O9 72.94(16) . .
O13 Gd1 O2 140.2(2) . .
O6 Gd1 O2 71.4(2) . .
O14 Gd1 O2 69.3(2) 3 .
O12 Gd1 O2 140.4(2) . .
O1 Gd1 O2 113.36(10) 3 .
O7 Gd1 O2 81.0(3) . .
O9 Gd1 O2 77.9(3) . .
O7 P1 O8 120.2(5) 3_565 .
O7 P1 O5 115.7(4) 3_565 .
O8 P1 O5 99.9(4) . .
O7 P1 O3 114.4(3) 3_565 .
O8 P1 O3 102.0(5) . .
O5 P1 O3 101.9(5) . .
O9 P2 O4 116.7(4) 3_565 .
O9 P2 O10 117.4(5) 3_565 .
O4 P2 O10 97.6(5) . .
O9 P2 O11 111.8(5) 3_565 .
O4 P2 O11 100.9(6) . .
O10 P2 O11 110.6(4) . .
O1 P3 O2 122.22(19) . .
O1 P3 O3 107.6(3) . .
O2 P3 O3 110.4(5) . .
O1 P3 O4 105.6(3) . .
O2 P3 O4 110.4(4) . .
O3 P3 O4 97.7(2) . .
O14 P4 O6 123.7(2) . .
O14 P4 O11 114.2(4) . 4_565
O6 P4 O11 105.8(3) . 4_565
O14 P4 O8 105.9(4) . 2_544
O6 P4 O8 103.9(4) . 2_544
O11 P4 O8 100.3(3) 4_565 2_544
O12 P5 O13 121.7(2) 4_465 2_554
O12 P5 O10 111.7(4) 4_465 3_465
O13 P5 O10 108.3(3) 2_554 3_465
O12 P5 O5 104.8(4) 4_465 .
O13 P5 O5 107.7(4) 2_554 .
O10 P5 O5 100.3(2) 3_465 .
P3 O1 Gd1 174.0(2) . 3
P3 O2 Gd1 130.35(15) . .
P3 O3 P1 133.8(9) . .
P2 O4 P3 130.9(7) . .
P1 O5 P5 141.3(4) . .
P4 O6 Gd1 147.4(3) . .
P1 O7 Gd1 160.0(6) 3_565 .
P1 O8 P4 137.4(5) . 2_554
P2 O9 Gd1 166.7(6) 3_565 .
P2 O10 P5 142.3(5) . 3_465
P2 O11 P4 132.2(4) . 4_566
P5 O12 Gd1 147.5(4) 4_666 .
P5 O13 Gd1 150.1(4) 2_544 .
P4 O14 Gd1 148.1(4) . 3

loop_
_geom_bond_atom_site_label_1
_geom_bond_atom_site_label_2
_geom_bond_distance
_geom_bond_site_symmetry_2
Gd1 O13 2.321(6) .
Gd1 O6 2.343(4) .
Gd1 O14 2.345(7) 3
Gd1 O12 2.420(6) .
Gd1 O1 2.424(4) 3
Gd1 O7 2.439(5) .
Gd1 O9 2.452(6) .
Gd1 O2 2.480(3) .
P1 O7 1.467(5) 3_565
P1 O8 1.525(8) .
P1 O5 1.542(8) .
P1 O3 1.579(4) .
P2 O9 1.433(6) 3_565
P2 O4 1.524(5) .
P2 O10 1.550(7) .
P2 O11 1.588(8) .
P3 O1 1.470(4) .
P3 O2 1.484(3) .
P3 O3 1.555(9) .
P3 O4 1.655(9) .
P4 O14 1.445(8) .
P4 O6 1.486(5) .
P4 O11 1.598(7) 4_565
P4 O8 1.600(7) 2_544
P5 O12 1.437(7) 4_465
P5 O13 1.491(6) 2_554
P5 O10 1.600(7) 3_465
P5 O5 1.622(8) .
O1 Gd1 2.424(4) 3
O7 P1 1.467(5) 3_565
O8 P4 1.600(7) 2_554
O9 P2 1.433(6) 3_565
O10 P5 1.600(7) 3_465
O11 P4 1.598(7) 4_566
O12 P5 1.437(7) 4_666
O13 P5 1.491(6) 2_544
O14 Gd1 2.345(7) 3

_cod_database_fobs_code 1560927
